data_2239028
loop_
_publ_author_name
'Mague, Joel T.'
'Abdel-Aziz, Alaa A.-M.'
'El-Azab, Adel S.'
'Al-Swaidan, Ibrahim A.'

_publ_section_title
;
 2-Methoxy-4,6-diphenylnicotinonitrile
;
_journal_coeditor_code LH5683
_journal_issue 2
_journal_name_full 'Acta Crystallographica Section E'
_journal_page_first o228
_journal_paper_doi 10.1107/S1600536814001755
_journal_volume 70
_journal_year 2014
_chemical_formula_iupac 'C19 H14 N2 O'
_chemical_formula_moiety 'C19 H14 N2 O'
_chemical_formula_sum 'C19 H14 N2 O'
_chemical_formula_weight 286.32
_chemical_name_systematic
;
2-Methoxy-4,6-diphenylnicotinonitrile
;
_space_group_IT_number 18
_symmetry_cell_setting orthorhombic
_symmetry_space_group_name_Hall 'P 2 2ab'
_symmetry_space_group_name_H-M 'P 21 21 2'
_atom_sites_solution_hydrogens geom
_atom_sites_solution_primary direct
_atom_sites_solution_secondary difmap
_audit_creation_method SHELXL-97
_cell_angle_alpha 90.00
_cell_angle_beta 90.00
_cell_angle_gamma 90.00
_cell_formula_units_Z 4
_cell_length_a 15.0686(16)
_cell_length_b 24.327(3)
_cell_length_c 3.8986(4)
_cell_measurement_reflns_used 7963
_cell_measurement_temperature 100(2)
_cell_measurement_theta_max 28.36
_cell_measurement_theta_min 2.70
_cell_volume 1429.1(3)
_computing_cell_refinement 'SAINT (Bruker, 2009)'
_computing_data_collection 'APEX2 (Bruker, 2010)'
_computing_data_reduction 'SAINT (Bruker, 2009)'
_computing_molecular_graphics 'DIAMOND (Brandenburg & Putz, 2012)'
_computing_publication_material 'SHELXTL (Sheldrick, 2008)'
_computing_structure_refinement 'SHELXL97 (Sheldrick, 2008)'
_computing_structure_solution 'SHELXS97 (Sheldrick, 2008)'
_diffrn_ambient_temperature 100(2)
_diffrn_measured_fraction_theta_full 0.998
_diffrn_measured_fraction_theta_max 0.957
_diffrn_measurement_device_type 'Bruker SMART APEXII CCD'
_diffrn_measurement_method '\f and \w scans'
_diffrn_radiation_monochromator graphite
_diffrn_radiation_source 'fine-focus sealed tube'
_diffrn_radiation_type MoK\a
_diffrn_radiation_wavelength 0.71073
_diffrn_reflns_av_R_equivalents 0.0465
_diffrn_reflns_av_sigmaI/netI 0.0411
_diffrn_reflns_limit_h_max 20
_diffrn_reflns_limit_h_min -19
_diffrn_reflns_limit_k_max 31
_diffrn_reflns_limit_k_min -31
_diffrn_reflns_limit_l_max 5
_diffrn_reflns_limit_l_min -5
_diffrn_reflns_number 12356
_diffrn_reflns_theta_full 27.50
_diffrn_reflns_theta_max 28.46
_diffrn_reflns_theta_min 1.59
_exptl_absorpt_coefficient_mu 0.084
_exptl_absorpt_correction_T_max 0.9950
_exptl_absorpt_correction_T_min 0.9818
_exptl_absorpt_correction_type multi-scan
_exptl_absorpt_process_details '(SADABS; Sheldrick, 2009)'
_exptl_crystal_colour colourless
_exptl_crystal_density_diffrn 1.331
_exptl_crystal_density_method 'not measured'
_exptl_crystal_description plate
_exptl_crystal_F_000 600
_exptl_crystal_size_max 0.22
_exptl_crystal_size_mid 0.11
_exptl_crystal_size_min 0.06
_refine_diff_density_max 0.199
_refine_diff_density_min -0.213
_refine_ls_extinction_method none
_refine_ls_goodness_of_fit_ref 1.036
_refine_ls_hydrogen_treatment constr
_refine_ls_matrix_type full
_refine_ls_number_parameters 200
_refine_ls_number_reflns 3344
_refine_ls_number_restraints 0
_refine_ls_restrained_S_all 1.036
_refine_ls_R_factor_all 0.0481
_refine_ls_R_factor_gt 0.0404
_refine_ls_shift/su_max 0.000
_refine_ls_shift/su_mean 0.000
_refine_ls_structure_factor_coef Fsqd
_refine_ls_weighting_details 'calc w=1/[\s^2^(Fo^2^)+(0.0325P)^2^+0.4770P] where P=(Fo^2^+2Fc^2^)/3'
_refine_ls_weighting_scheme calc
_refine_ls_wR_factor_gt 0.0880
_refine_ls_wR_factor_ref 0.0933
_reflns_number_gt 2983
_reflns_number_total 3344
_reflns_threshold_expression I>2\s(I)
_cod_data_source_file lh5683sup1.cif
_cod_data_source_block I
_cod_database_code 2239028
_cod_database_fobs_code 2239028

loop_
_symmetry_equiv_pos_as_xyz
'x, y, z'
'-x, -y, z'
'-x+1/2, y+1/2, -z'
'x+1/2, -y+1/2, -z'

loop_
_atom_site_type_symbol
_atom_site_label
_atom_site_fract_x
_atom_site_fract_y
_atom_site_fract_z
_atom_site_U_iso_or_equiv
_atom_site_adp_type
_atom_site_calc_flag
_atom_site_refinement_flags
_atom_site_occupancy
_atom_site_symmetry_multiplicity
O O1 0.43017(8) 0.12053(5) 0.0589(4) 0.0260(3) Uani d . 1 1
N N1 0.57518(9) 0.11317(5) 0.2415(4) 0.0213(3) Uani d . 1 1
N N2 0.38885(10) 0.24495(6) -0.3038(4) 0.0283(3) Uani d . 1 1
C C1 0.65658(10) 0.13660(6) 0.2753(4) 0.0189(3) Uani d . 1 1
C C2 0.67269(11) 0.19050(6) 0.1762(4) 0.0194(3) Uani d . 1 1
H H2 0.7302 0.2058 0.2047 0.023 Uiso calc R 1 1
C C3 0.60488(11) 0.22245(7) 0.0350(4) 0.0189(3) Uani d . 1 1
C C4 0.52180(11) 0.19767(7) -0.0084(5) 0.0198(4) Uani d . 1 1
C C5 0.51198(11) 0.14286(7) 0.1036(5) 0.0208(4) Uani d . 1 1
C C6 0.41763(12) 0.06623(7) 0.1956(6) 0.0310(4) Uani d . 1 1
H H6A 0.4557 0.0403 0.0720 0.046 Uiso calc R 1 1
H H6B 0.3554 0.0554 0.1683 0.046 Uiso calc R 1 1
H H6C 0.4332 0.0660 0.4396 0.046 Uiso calc R 1 1
C C7 0.44794(11) 0.22442(7) -0.1697(5) 0.0215(3) Uani d . 1 1
C C8 0.72680(11) 0.10115(7) 0.4250(4) 0.0194(3) Uani d . 1 1
C C9 0.70457(11) 0.05036(7) 0.5689(5) 0.0226(4) Uani d . 1 1
H H9 0.6442 0.0392 0.5762 0.027 Uiso calc R 1 1
C C10 0.76945(11) 0.01607(7) 0.7011(5) 0.0250(4) Uani d . 1 1
H H10 0.7534 -0.0184 0.7976 0.030 Uiso calc R 1 1
C C11 0.85806(12) 0.03196(7) 0.6928(5) 0.0256(4) Uani d . 1 1
H H11 0.9028 0.0085 0.7821 0.031 Uiso calc R 1 1
C C12 0.88043(12) 0.08248(7) 0.5528(5) 0.0263(4) Uani d . 1 1
H H12 0.9409 0.0936 0.5473 0.032 Uiso calc R 1 1
C C13 0.81601(11) 0.11685(7) 0.4214(5) 0.0234(4) Uani d . 1 1
H H13 0.8324 0.1514 0.3277 0.028 Uiso calc R 1 1
C C14 0.62283(11) 0.28047(7) -0.0627(4) 0.0190(3) Uani d . 1 1
C C15 0.56225(11) 0.32239(7) 0.0117(4) 0.0218(4) Uani d . 1 1
H H15 0.5077 0.3140 0.1223 0.026 Uiso calc R 1 1
C C16 0.58217(11) 0.37627(7) -0.0770(5) 0.0237(4) Uani d . 1 1
H H16 0.5413 0.4048 -0.0245 0.028 Uiso calc R 1 1
C C17 0.66093(12) 0.38876(7) -0.2411(5) 0.0257(4) Uani d . 1 1
H H17 0.6737 0.4257 -0.3029 0.031 Uiso calc R 1 1
C C18 0.72141(11) 0.34755(7) -0.3158(5) 0.0241(4) Uani d . 1 1
H H18 0.7753 0.3561 -0.4305 0.029 Uiso calc R 1 1
C C19 0.70285(11) 0.29378(7) -0.2222(4) 0.0213(3) Uani d . 1 1
H H19 0.7451 0.2657 -0.2672 0.026 Uiso calc R 1 1

loop_
_atom_site_aniso_label
_atom_site_aniso_U_11
_atom_site_aniso_U_22
_atom_site_aniso_U_33
_atom_site_aniso_U_12
_atom_site_aniso_U_13
_atom_site_aniso_U_23
O1 0.0191(6) 0.0201(6) 0.0388(7) -0.0036(5) -0.0033(6) 0.0000(5)
N1 0.0203(7) 0.0194(6) 0.0241(8) -0.0007(5) 0.0008(6) -0.0018(6)
N2 0.0236(7) 0.0269(7) 0.0345(8) 0.0006(6) -0.0047(7) -0.0002(7)
C1 0.0193(7) 0.0201(7) 0.0172(8) 0.0011(6) 0.0013(6) -0.0032(6)
C2 0.0183(7) 0.0201(8) 0.0197(8) -0.0004(6) -0.0003(7) -0.0032(6)
C3 0.0208(8) 0.0199(7) 0.0160(8) 0.0012(6) 0.0020(7) -0.0024(6)
C4 0.0184(8) 0.0199(8) 0.0210(9) 0.0019(6) -0.0003(7) -0.0024(7)
C5 0.0172(8) 0.0213(8) 0.0237(9) -0.0016(6) 0.0018(7) -0.0037(7)
C6 0.0254(9) 0.0224(9) 0.0451(12) -0.0059(7) -0.0031(9) 0.0021(8)
C7 0.0206(8) 0.0198(8) 0.0241(9) -0.0017(6) 0.0017(7) -0.0013(7)
C8 0.0207(8) 0.0194(8) 0.0182(8) 0.0007(6) -0.0002(7) -0.0030(6)
C9 0.0225(8) 0.0214(8) 0.0241(9) -0.0007(7) 0.0020(8) -0.0010(7)
C10 0.0296(9) 0.0201(8) 0.0254(9) 0.0019(7) 0.0021(8) 0.0017(7)
C11 0.0268(9) 0.0252(8) 0.0249(9) 0.0056(7) -0.0005(8) 0.0019(7)
C12 0.0226(8) 0.0286(9) 0.0277(9) 0.0005(7) -0.0037(8) -0.0010(7)
C13 0.0249(8) 0.0194(8) 0.0259(9) -0.0015(7) -0.0012(7) 0.0003(7)
C14 0.0207(8) 0.0191(7) 0.0172(7) 0.0004(6) -0.0031(7) -0.0009(6)
C15 0.0209(8) 0.0224(8) 0.0222(9) -0.0006(7) -0.0005(7) -0.0016(7)
C16 0.0264(9) 0.0201(8) 0.0245(9) 0.0024(7) -0.0033(7) -0.0013(7)
C17 0.0331(9) 0.0202(8) 0.0238(9) -0.0042(7) -0.0055(8) 0.0020(7)
C18 0.0233(8) 0.0268(9) 0.0222(8) -0.0045(7) -0.0009(7) 0.0008(7)
C19 0.0211(8) 0.0225(8) 0.0203(8) 0.0009(6) -0.0013(7) -0.0032(7)

loop_
_atom_type_symbol
_atom_type_description
_atom_type_scat_dispersion_real
_atom_type_scat_dispersion_imag
_atom_type_scat_source
C C 0.0033 0.0016 'International Tables Vol C Tables 4.2.6.8 and 6.1.1.4'
H H 0.0000 0.0000 'International Tables Vol C Tables 4.2.6.8 and 6.1.1.4'
N N 0.0061 0.0033 'International Tables Vol C Tables 4.2.6.8 and 6.1.1.4'
O O 0.0106 0.0060 'International Tables Vol C Tables 4.2.6.8 and 6.1.1.4'

loop_
_geom_angle_atom_site_label_1
_geom_angle_atom_site_label_2
_geom_angle_atom_site_label_3
_geom_angle
C5 O1 C6 116.07(13)
C5 N1 C1 117.68(14)
N1 C1 C2 121.80(15)
N1 C1 C8 115.97(14)
C2 C1 C8 122.23(14)
C1 C2 C3 120.49(15)
C1 C2 H2 119.8
C3 C2 H2 119.8
C2 C3 C4 117.52(15)
C2 C3 C14 119.74(15)
C4 C3 C14 122.74(15)
C3 C4 C5 117.62(15)
C3 C4 C7 123.46(15)
C5 C4 C7 118.89(15)
N1 C5 O1 119.45(15)
N1 C5 C4 124.86(15)
O1 C5 C4 115.69(14)
O1 C6 H6A 109.5
O1 C6 H6B 109.5
H6A C6 H6B 109.5
O1 C6 H6C 109.5
H6A C6 H6C 109.5
H6B C6 H6C 109.5
N2 C7 C4 178.56(19)
C13 C8 C9 118.44(15)
C13 C8 C1 121.52(15)
C9 C8 C1 120.03(14)
C10 C9 C8 120.84(16)
C10 C9 H9 119.6
C8 C9 H9 119.6
C9 C10 C11 120.12(16)
C9 C10 H10 119.9
C11 C10 H10 119.9
C12 C11 C10 119.29(16)
C12 C11 H11 120.4
C10 C11 H11 120.4
C13 C12 C11 120.81(17)
C13 C12 H12 119.6
C11 C12 H12 119.6
C12 C13 C8 120.49(16)
C12 C13 H13 119.8
C8 C13 H13 119.8
C19 C14 C15 119.15(15)
C19 C14 C3 119.47(14)
C15 C14 C3 121.35(15)
C16 C15 C14 119.70(16)
C16 C15 H15 120.1
C14 C15 H15 120.1
C17 C16 C15 120.56(16)
C17 C16 H16 119.7
C15 C16 H16 119.7
C16 C17 C18 120.19(15)
C16 C17 H17 119.9
C18 C17 H17 119.9
C17 C18 C19 119.64(16)
C17 C18 H18 120.2
C19 C18 H18 120.2
C18 C19 C14 120.72(15)
C18 C19 H19 119.6
C14 C19 H19 119.6

loop_
_geom_bond_atom_site_label_1
_geom_bond_atom_site_label_2
_geom_bond_distance
O1 C5 1.3583(19)
O1 C6 1.437(2)
N1 C5 1.311(2)
N1 C1 1.359(2)
N2 C7 1.147(2)
C1 C2 1.388(2)
C1 C8 1.485(2)
C2 C3 1.397(2)
C2 H2 0.9500
C3 C4 1.400(2)
C3 C14 1.487(2)
C4 C5 1.411(2)
C4 C7 1.435(2)
C6 H6A 0.9800
C6 H6B 0.9800
C6 H6C 0.9800
C8 C13 1.397(2)
C8 C9 1.398(2)
C9 C10 1.385(2)
C9 H9 0.9500
C10 C11 1.390(2)
C10 H10 0.9500
C11 C12 1.386(2)
C11 H11 0.9500
C12 C13 1.380(2)
C12 H12 0.9500
C13 H13 0.9500
C14 C19 1.395(2)
C14 C15 1.399(2)
C15 C16 1.388(2)
C15 H15 0.9500
C16 C17 1.382(2)
C16 H16 0.9500
C17 C18 1.386(2)
C17 H17 0.9500
C18 C19 1.386(2)
C18 H18 0.9500
C19 H19 0.9500

loop_
_geom_torsion_atom_site_label_1
_geom_torsion_atom_site_label_2
_geom_torsion_atom_site_label_3
_geom_torsion_atom_site_label_4
_geom_torsion
C5 N1 C1 C2 1.6(2)
C5 N1 C1 C8 -178.59(15)
N1 C1 C2 C3 -0.4(2)
C8 C1 C2 C3 179.74(15)
C1 C2 C3 C4 -1.4(2)
C1 C2 C3 C14 178.68(15)
C2 C3 C4 C5 1.9(2)
C14 C3 C4 C5 -178.09(15)
C2 C3 C4 C7 -175.93(16)
C14 C3 C4 C7 4.0(3)
C1 N1 C5 O1 178.65(15)
C1 N1 C5 C4 -0.9(3)
C6 O1 C5 N1 4.9(2)
C6 O1 C5 C4 -175.45(16)
C3 C4 C5 N1 -0.9(3)
C7 C4 C5 N1 177.11(17)
C3 C4 C5 O1 179.55(15)
C7 C4 C5 O1 -2.5(2)
N1 C1 C8 C13 169.24(16)
C2 C1 C8 C13 -10.9(2)
N1 C1 C8 C9 -9.7(2)
C2 C1 C8 C9 170.16(16)
C13 C8 C9 C10 -0.8(3)
C1 C8 C9 C10 178.17(16)
C8 C9 C10 C11 0.2(3)
C9 C10 C11 C12 0.3(3)
C10 C11 C12 C13 -0.2(3)
C11 C12 C13 C8 -0.4(3)
C9 C8 C13 C12 0.9(3)
C1 C8 C13 C12 -178.03(16)
C2 C3 C14 C19 40.9(2)
C4 C3 C14 C19 -139.07(17)
C2 C3 C14 C15 -137.09(17)
C4 C3 C14 C15 42.9(2)
C19 C14 C15 C16 0.6(2)
C3 C14 C15 C16 178.63(15)
C14 C15 C16 C17 0.6(3)
C15 C16 C17 C18 -0.7(3)
C16 C17 C18 C19 -0.6(3)
C17 C18 C19 C14 1.9(3)
C15 C14 C19 C18 -1.9(2)
C3 C14 C19 C18 -179.94(16)
